data_2101779
loop_
_publ_author_name
'Marsh, R. E.'

_publ_section_title
;
 The perils of <i>Cc</i> revisited
;
_journal_issue 2
_journal_name_full 'Acta Crystallographica Section B'
_journal_page_first 317
_journal_page_last 322
_journal_paper_doi 10.1107/S010876819601381X
_journal_volume 53
_journal_year 1997
_chemical_formula_moiety 'C52 H44 O F P4 Mo, B F4'
_chemical_formula_sum 'C52 H44 B F5 Mo O P4'
_space_group_IT_number 15
_symmetry_cell_setting monoclinic
_symmetry_space_group_name_Hall '-C 2yc'
_symmetry_space_group_name_H-M 'C 1 2/c 1'
_audit_creation_method CSD-QUEST3D-V5
_cell_angle_alpha 90
_cell_angle_beta 95.23(2)
_cell_angle_gamma 90
_cell_formula_units_Z 4
_cell_length_a 17.481(4)
_cell_length_b 15.050(3)
_cell_length_c 18.150(6)
_cell_volume 4755(2)
_cod_data_source_file an0533.cif
_cod_data_source_block CSD_CIF_MIF_PAKKER01
_cod_depositor_comments
;

  Added moiety chemical formula from Marsh (1997) paper. The summary
  chemical formula is calculated from moiety formula using 'AdHocParser'
  (svn://www.crystallography.net/cod-tools/trunk/Formulae/AdHocParser.yp,
  revision 1441.)

  Removing 30 atoms which were symmetric equivalents of the atoms from
  the asymmetric unit.

  Andrius Merkys
  2013-11-06
;
_cod_original_sg_symbol_H-M 'C 2/c'
_cod_database_code 2101779

loop_
_symmetry_equiv_pos_as_xyz
x,y,z
-x,y,1/2-z
1/2+x,1/2+y,z
1/2-x,1/2+y,1/2-z
-x,-y,-z
x,-y,-1/2+z
-1/2-x,-1/2-y,-z
-1/2+x,-1/2-y,-1/2+z

loop_
_atom_site_label
_atom_site_fract_x
_atom_site_fract_y
_atom_site_fract_z
_atom_site_type_symbol
Mo1 .0 .0 .0 Mo
P1 -.1152 .0446 .0673 P
P2 .0446 .1484 .0518 P
F1 .0408 -.0366 .0898 F
O1 -.0402 .0530 -.0865 O
C1 -.0830 .1364 .1289 C
C2 -.0171 .1788 .1236 C
C3 -.2032 .0875 .0186 C
C4 -.2560 .1320 .0572 C
C5 -.3258 .1600 .0215 C
C6 -.3410 .1410 -.0561 C
C7 -.2900 .0975 -.0942 C
C8 -.2188 .0695 -.0570 C
C9 -.1478 -.0342 .1325 C
C10 -.2221 -.0710 .1249 C
C11 -.2460 -.1310 .1770 C
C12 -.1935 -.1555 .2384 C
C13 -.1190 -.1190 .2463 C
C14 -.0964 -.0595 .1936 C
C15 .1390 .1455 .1010 C
C16 .2030 .1712 .0648 C
C17 .2766 .1590 .1020 C
C18 .2870 .1240 .1729 C
C19 .2222 .0985 .2077 C
C20 .1474 .1105 .1720 C
C21 .0430 .2490 -.0031 C
C22 .0625 .3310 .0300 C
C23 .0575 .4100 -.0120 C
C24 .0330 .4045 -.0860 C
C25 .0150 .3265 -.1205 C
C26 .0190 .2440 -.0798 C

loop_
_atom_type_symbol
C
F
Mo
O
P
